data_7718218
loop_
_publ_author_name
'Feil, Christoph M.'
'Goerigk, Florian'
'St&#xf6;ckl, Yannick'
'Nieger, Martin'
'Gudat, Dietrich'

_publ_section_title
;
 Diverse reactivity of a cationic N-heterocyclic phosphenium complex
 towards anionic substrates - substitution <i>vs.</i> reduction.
;
_journal_issue 5
_journal_name_full 'Dalton transactions (Cambridge, England : 2003)'
_journal_page_first 1806
_journal_page_last 1814
_journal_paper_doi 10.1039/d4dt03352c
_journal_volume 54
_journal_year 2025
_chemical_formula_moiety 'C30 H37 Fe N2 O4 P'
_chemical_formula_sum 'C30 H37 Fe N2 O4 P'
_chemical_formula_weight 576.43
_space_group_crystal_system orthorhombic
_space_group_IT_number 62
_space_group_name_Hall '-P 2ac 2n'
_space_group_name_H-M_alt 'P n m a'
_atom_sites_solution_hydrogens mixed
_atom_sites_solution_primary direct
_atom_sites_solution_secondary difmap
_audit_creation_method SHELXL-2014/7
_audit_update_record
;
2024-10-30 deposited with the CCDC.	2025-01-06 downloaded from the CCDC.
;
_cell_angle_alpha 90
_cell_angle_beta 90
_cell_angle_gamma 90
_cell_formula_units_Z 4
_cell_length_a 19.504(3)
_cell_length_b 20.268(3)
_cell_length_c 7.7710(11)
_cell_measurement_reflns_used 2024
_cell_measurement_temperature 135(2)
_cell_measurement_theta_max 26.364
_cell_measurement_theta_min 2.088
_cell_volume 3071.9(8)
_computing_cell_refinement 'Bruker ApexII Software Suite, 2008'
_computing_data_collection 'Bruker ApexII Software Suite, 2008'
_computing_data_reduction 'Bruker ApexII Software Suite, 2008'
_computing_structure_refinement 'SHELXL-2014/7 (Sheldrick, 2014)'
_computing_structure_solution SHELXS
_diffrn_ambient_temperature 135(2)
_diffrn_measured_fraction_theta_full 0.979
_diffrn_measured_fraction_theta_max 0.971
_diffrn_measurement_device_type 'Bruker Kappa ApexII Duo'
_diffrn_measurement_method 'Omega and phi scans'
_diffrn_radiation_type MoK\a
_diffrn_radiation_wavelength 0.71073
_diffrn_reflns_av_R_equivalents 0.0768
_diffrn_reflns_av_unetI/netI 0.0595
_diffrn_reflns_Laue_measured_fraction_full 0.979
_diffrn_reflns_Laue_measured_fraction_max 0.971
_diffrn_reflns_limit_h_max 24
_diffrn_reflns_limit_h_min -23
_diffrn_reflns_limit_k_max 17
_diffrn_reflns_limit_k_min -24
_diffrn_reflns_limit_l_max 9
_diffrn_reflns_limit_l_min -9
_diffrn_reflns_number 20806
_diffrn_reflns_point_group_measured_fraction_full 0.979
_diffrn_reflns_point_group_measured_fraction_max 0.971
_diffrn_reflns_theta_full 25.242
_diffrn_reflns_theta_max 26.364
_diffrn_reflns_theta_min 2.088
_diffrn_source 'fine-focus sealed tube'
_exptl_absorpt_coefficient_mu 0.578
_exptl_absorpt_correction_T_max 0.9855
_exptl_absorpt_correction_T_min 0.5472
_exptl_absorpt_correction_type numerical
_exptl_absorpt_process_details 'BLESSING 1995'
_exptl_crystal_colour light-yellow
_exptl_crystal_density_diffrn 1.246
_exptl_crystal_description prism
_exptl_crystal_F_000 1216
_exptl_crystal_size_max 0.440
_exptl_crystal_size_mid 0.302
_exptl_crystal_size_min 0.160
_refine_diff_density_max 1.817
_refine_diff_density_min -0.638
_refine_diff_density_rms 0.137
_refine_ls_extinction_method none
_refine_ls_goodness_of_fit_ref 1.121
_refine_ls_hydrogen_treatment mixed
_refine_ls_matrix_type full
_refine_ls_number_parameters 240
_refine_ls_number_reflns 3136
_refine_ls_number_restraints 268
_refine_ls_restrained_S_all 1.104
_refine_ls_R_factor_all 0.1589
_refine_ls_R_factor_gt 0.1081
_refine_ls_shift/su_max 0.000
_refine_ls_shift/su_mean 0.000
_refine_ls_structure_factor_coef Fsqd
_refine_ls_weighting_details 'w=1/[\s^2^(Fo^2^)+(0.1417P)^2^+9.8417P] where P=(Fo^2^+2Fc^2^)/3'
_refine_ls_weighting_scheme calc
_refine_ls_wR_factor_gt 0.2661
_refine_ls_wR_factor_ref 0.3211
_reflns_Friedel_coverage 0.000
_reflns_number_gt 2023
_reflns_number_total 3136
_reflns_threshold_expression 'I > 2\s(I)'
_cod_data_source_file d4dt03352c3.cif
_cod_data_source_block g581_mn
_cod_original_cell_volume 3071.9(7)
_cod_database_code 7718218
_shelx_shelxl_version_number 2014/7
_shelx_space_group_comment
;
The symmetry employed for this shelxl refinement is uniquely defined
by the following loop, which should always be used as a source of
symmetry information in preference to the above space-group names.
They are only intended as comments.
;
_shelx_estimated_absorpt_t_min 0.785
_shelx_estimated_absorpt_t_max 0.913

loop_
_space_group_symop_operation_xyz
'x, y, z'
'-x+1/2, -y, z+1/2'
'-x, y+1/2, -z'
'x+1/2, -y+1/2, -z+1/2'
'-x, -y, -z'
'x-1/2, y, -z-1/2'
'x, -y-1/2, z'
'-x-1/2, y-1/2, z-1/2'

loop_
_atom_site_label
_atom_site_type_symbol
_atom_site_fract_x
_atom_site_fract_y
_atom_site_fract_z
_atom_site_U_iso_or_equiv
_atom_site_adp_type
_atom_site_occupancy
_atom_site_site_symmetry_order
_atom_site_calc_flag
_atom_site_refinement_flags_posn
_atom_site_refinement_flags_adp
_atom_site_refinement_flags_occupancy
_atom_site_disorder_assembly
_atom_site_disorder_group
Fe1A Fe 0.00741(9) 0.7500 0.4471(2) 0.0346(6) Uani 0.621(4) 2 d DS TU P A 1
C1A C 0.0136(6) 0.7500 0.2169(10) 0.040(2) Uani 0.621(4) 2 d DS TU P A 1
O1A O 0.0120(6) 0.7500 0.0727(9) 0.058(3) Uani 0.621(4) 2 d DS TU P A 1
C2A C -0.0841(4) 0.7500 0.4264(17) 0.047(3) Uani 0.621(4) 2 d DS TU P A 1
O2A O -0.1404(4) 0.7500 0.4057(18) 0.099(5) Uani 0.621(4) 2 d DS TU P A 1
C3A C 0.0039(6) 0.6755(4) 0.5703(15) 0.048(2) Uani 0.621(4) 1 d D U P A 1
O3A O -0.0021(9) 0.6293(5) 0.6469(18) 0.089(4) Uani 0.621(4) 1 d D U P A 1
P1A P 0.11918(15) 0.7500 0.4600(5) 0.0286(7) Uani 0.621(4) 2 d DS TU P A 1
H1A H 0.138(5) 0.7500 0.610(4) 0.034 Uiso 0.621(4) 2 d DS U P A 1
Fe1B Fe 0.03267(15) 0.7500 0.5739(4) 0.0405(12) Uani 0.379(4) 2 d DS TU P A 2
C1B C 0.1045(9) 0.7500 0.718(2) 0.048(4) Uani 0.379(4) 2 d DS TU P A 2
O1B O 0.1434(8) 0.7500 0.8217(19) 0.083(6) Uani 0.379(4) 2 d DS TU P A 2
C2B C -0.0335(12) 0.7500 0.414(3) 0.062(6) Uani 0.379(4) 2 d DS TU P A 2
O2B O -0.0732(10) 0.7500 0.311(3) 0.100(8) Uani 0.379(4) 2 d DS TU P A 2
C3B C 0.0032(9) 0.6735(6) 0.661(2) 0.045(4) Uani 0.379(4) 1 d D U P A 2
O3B O -0.0131(10) 0.6249(6) 0.713(3) 0.067(5) Uani 0.379(4) 1 d D U P A 2
P1B P 0.1083(3) 0.7500 0.3687(8) 0.0358(13) Uani 0.379(4) 2 d DS TU P A 2
H1B H 0.075(4) 0.7500 0.227(6) 0.043 Uiso 0.379(4) 2 d DS U P A 2
N1 N 0.1659(2) 0.6904(2) 0.3533(6) 0.0384(10) Uani 1 1 d D U . . .
C4 C 0.2164(3) 0.7172(3) 0.2472(7) 0.0424(12) Uani 1 1 d . U . . .
H4 H 0.2476 0.6913 0.1818 0.051 Uiso 1 1 calc R U . . .
C5 C 0.1686(3) 0.6234(2) 0.4185(7) 0.0375(11) Uani 1 1 d . U . . .
C6 C 0.2183(3) 0.6065(3) 0.5388(7) 0.0420(12) Uani 1 1 d . U . . .
C7 C 0.2169(3) 0.5428(3) 0.6075(8) 0.0522(14) Uani 1 1 d . U . . .
H7 H 0.2499 0.5301 0.6912 0.063 Uiso 1 1 calc R U . . .
C8 C 0.1681(3) 0.4985(3) 0.5545(9) 0.0557(15) Uani 1 1 d . U . . .
H8 H 0.1667 0.4557 0.6047 0.067 Uiso 1 1 calc R U . . .
C9 C 0.1218(3) 0.5147(3) 0.4317(9) 0.0555(15) Uani 1 1 d . U . . .
H9 H 0.0890 0.4829 0.3959 0.067 Uiso 1 1 calc R U . . .
C10 C 0.1211(3) 0.5777(3) 0.3560(8) 0.0453(13) Uani 1 1 d . U . . .
C11 C 0.2754(3) 0.6525(3) 0.5953(9) 0.0554(15) Uani 1 1 d . U . . .
H11 H 0.2625 0.6978 0.5563 0.066 Uiso 1 1 calc R U . . .
C12 C 0.3427(3) 0.6341(4) 0.5018(12) 0.083(2) Uani 1 1 d . U . . .
H12A H 0.3344 0.6322 0.3775 0.124 Uiso 1 1 calc R U . . .
H12B H 0.3777 0.6674 0.5265 0.124 Uiso 1 1 calc R U . . .
H12C H 0.3585 0.5909 0.5421 0.124 Uiso 1 1 calc R U . . .
C13 C 0.2859(5) 0.6558(4) 0.7868(10) 0.089(3) Uani 1 1 d . U . . .
H13A H 0.3234 0.6863 0.8127 0.134 Uiso 1 1 calc R U . . .
H13B H 0.2437 0.6714 0.8420 0.134 Uiso 1 1 calc R U . . .
H13C H 0.2973 0.6118 0.8305 0.134 Uiso 1 1 calc R U . . .
C14 C 0.0746(3) 0.5924(3) 0.2067(9) 0.0606(17) Uani 1 1 d . U . . .
H14 H 0.0668 0.6411 0.2045 0.073 Uiso 1 1 calc R U . . .
C15 C 0.0054(4) 0.5597(5) 0.2156(13) 0.095(3) Uani 1 1 d . U . . .
H15A H -0.0215 0.5718 0.1139 0.143 Uiso 1 1 calc R U . . .
H15B H 0.0113 0.5117 0.2191 0.143 Uiso 1 1 calc R U . . .
H15C H -0.0186 0.5743 0.3196 0.143 Uiso 1 1 calc R U . . .
C16 C 0.1104(5) 0.5738(5) 0.0398(10) 0.089(2) Uani 1 1 d . U . . .
H16A H 0.0801 0.5833 -0.0577 0.133 Uiso 1 1 calc R U . . .
H16B H 0.1527 0.5994 0.0283 0.133 Uiso 1 1 calc R U . . .
H16C H 0.1214 0.5266 0.0412 0.133 Uiso 1 1 calc R U . . .

loop_
_atom_site_aniso_label
_atom_site_aniso_U_11
_atom_site_aniso_U_22
_atom_site_aniso_U_33
_atom_site_aniso_U_23
_atom_site_aniso_U_13
_atom_site_aniso_U_12
Fe1A 0.0324(10) 0.0255(10) 0.0458(12) 0.000 0.0026(8) 0.000
C1A 0.043(6) 0.031(6) 0.045(4) 0.000 0.000(4) 0.000
O1A 0.080(7) 0.044(6) 0.050(4) 0.000 -0.008(4) 0.000
C2A 0.043(4) 0.057(8) 0.041(6) 0.000 -0.003(4) 0.000
O2A 0.034(4) 0.154(14) 0.109(10) 0.000 0.003(5) 0.000
C3A 0.049(5) 0.033(4) 0.063(6) 0.005(4) 0.004(5) -0.006(4)
O3A 0.123(10) 0.042(5) 0.102(9) 0.024(5) 0.029(7) 0.000(5)
P1A 0.0293(15) 0.0197(15) 0.0368(18) 0.000 -0.0053(13) 0.000
Fe1B 0.0381(16) 0.0253(17) 0.058(2) 0.000 0.0003(14) 0.000
C1B 0.066(8) 0.028(10) 0.051(7) 0.000 -0.008(6) 0.000
O1B 0.071(9) 0.128(18) 0.052(8) 0.000 -0.008(7) 0.000
C2B 0.051(8) 0.060(14) 0.074(9) 0.000 -0.013(7) 0.000
O2B 0.065(10) 0.14(2) 0.094(12) 0.000 -0.027(10) 0.000
C3B 0.046(8) 0.031(6) 0.059(9) 0.000(6) -0.004(7) -0.001(5)
O3B 0.062(8) 0.035(6) 0.105(14) 0.022(7) -0.006(9) -0.006(5)
P1B 0.043(3) 0.026(3) 0.038(3) 0.000 -0.007(2) 0.000
N1 0.037(2) 0.020(2) 0.059(3) -0.0005(17) -0.0019(18) 0.0028(15)
C4 0.046(3) 0.035(3) 0.046(3) -0.004(2) 0.004(2) 0.000(2)
C5 0.038(2) 0.019(2) 0.056(3) -0.0013(19) 0.001(2) 0.0032(17)
C6 0.045(3) 0.024(2) 0.057(3) -0.002(2) 0.000(2) 0.006(2)
C7 0.065(3) 0.030(3) 0.061(3) 0.003(2) -0.004(3) 0.008(2)
C8 0.063(3) 0.026(3) 0.078(4) 0.004(3) 0.009(3) 0.003(2)
C9 0.057(3) 0.026(3) 0.084(4) -0.005(3) 0.001(3) -0.002(2)
C10 0.042(3) 0.024(3) 0.070(3) -0.008(2) -0.003(2) 0.000(2)
C11 0.054(3) 0.034(3) 0.078(4) 0.003(3) -0.023(3) 0.002(2)
C12 0.044(3) 0.061(5) 0.143(6) -0.001(4) -0.015(4) 0.004(3)
C13 0.138(7) 0.046(4) 0.084(5) 0.003(3) -0.042(4) -0.001(5)
C14 0.063(4) 0.030(3) 0.089(4) -0.012(3) -0.030(3) -0.001(3)
C15 0.068(4) 0.086(6) 0.131(7) -0.025(5) -0.032(4) -0.013(4)
C16 0.091(5) 0.088(6) 0.087(5) 0.000(4) -0.026(4) -0.004(5)

loop_
_atom_type_symbol
_atom_type_description
_atom_type_scat_dispersion_real
_atom_type_scat_dispersion_imag
_atom_type_scat_source
C C 0.0033 0.0016 'International Tables Vol C Tables 4.2.6.8 and 6.1.1.4'
H H 0.0000 0.0000 'International Tables Vol C Tables 4.2.6.8 and 6.1.1.4'
N N 0.0061 0.0033 'International Tables Vol C Tables 4.2.6.8 and 6.1.1.4'
O O 0.0106 0.0060 'International Tables Vol C Tables 4.2.6.8 and 6.1.1.4'
P P 0.1023 0.0942 'International Tables Vol C Tables 4.2.6.8 and 6.1.1.4'
Fe Fe 0.3463 0.8444 'International Tables Vol C Tables 4.2.6.8 and 6.1.1.4'

loop_
_geom_angle_atom_site_label_1
_geom_angle_atom_site_label_2
_geom_angle_atom_site_label_3
_geom_angle
_geom_angle_site_symmetry_1
_geom_angle_site_symmetry_3
_geom_angle_publ_flag
C3A Fe1A C3A 115.1(7) 7_575 . ?
C3A Fe1A C2A 90.6(4) 7_575 . ?
C3A Fe1A C2A 90.6(4) . . ?
C3A Fe1A C1A 122.5(4) 7_575 . ?
C3A Fe1A C1A 122.5(4) . . ?
C2A Fe1A C1A 88.7(6) . . ?
C3A Fe1A P1A 90.8(4) 7_575 . ?
C3A Fe1A P1A 90.8(4) . . ?
C2A Fe1A P1A 177.5(5) . . ?
C1A Fe1A P1A 88.8(4) . . ?
O1A C1A Fe1A 174.6(12) . . ?
O2A C2A Fe1A 176.8(14) . . ?
O3A C3A Fe1A 176.2(12) . . ?
N1 P1A N1 88.9(3) . 7_575 ?
N1 P1A Fe1A 120.36(19) . . ?
N1 P1A Fe1A 120.36(19) 7_575 . ?
N1 P1A H1A 108(3) . . ?
N1 P1A H1A 108(3) 7_575 . ?
Fe1A P1A H1A 110(4) . . ?
C3B Fe1B C3B 120.5(12) 7_575 . ?
C3B Fe1B C2B 91.8(8) 7_575 . ?
C3B Fe1B C2B 91.8(8) . . ?
C3B Fe1B C1B 90.9(7) 7_575 . ?
C3B Fe1B C1B 90.9(7) . . ?
C2B Fe1B C1B 174.6(12) . . ?
C3B Fe1B P1B 119.7(6) 7_575 . ?
C3B Fe1B P1B 119.7(6) . . ?
C2B Fe1B P1B 88.8(10) . . ?
C1B Fe1B P1B 85.9(8) . . ?
O1B C1B Fe1B 172(2) . . ?
O2B C2B Fe1B 178(3) . . ?
O3B C3B Fe1B 177.6(18) . . ?
N1 P1B N1 93.8(4) . 7_575 ?
N1 P1B Fe1B 120.9(3) . . ?
N1 P1B Fe1B 120.9(3) 7_575 . ?
N1 P1B H1B 107(3) . . ?
N1 P1B H1B 107(3) 7_575 . ?
Fe1B P1B H1B 106(4) . . ?
C4 N1 C5 123.1(4) . . ?
C4 N1 P1B 103.8(4) . . ?
C5 N1 P1B 133.1(4) . . ?
C4 N1 P1A 112.6(4) . . ?
C5 N1 P1A 120.4(3) . . ?
C4 C4 N1 112.9(3) 7_575 . ?
C4 C4 H4 123.5 7_575 . ?
N1 C4 H4 123.5 . . ?
C6 C5 C10 122.2(5) . . ?
C6 C5 N1 119.4(5) . . ?
C10 C5 N1 118.4(5) . . ?
C5 C6 C7 118.1(5) . . ?
C5 C6 C11 123.8(5) . . ?
C7 C6 C11 118.1(5) . . ?
C8 C7 C6 120.2(6) . . ?
C8 C7 H7 119.9 . . ?
C6 C7 H7 119.9 . . ?
C9 C8 C7 121.0(6) . . ?
C9 C8 H8 119.5 . . ?
C7 C8 H8 119.5 . . ?
C8 C9 C10 121.5(6) . . ?
C8 C9 H9 119.3 . . ?
C10 C9 H9 119.3 . . ?
C5 C10 C9 116.8(5) . . ?
C5 C10 C14 122.5(5) . . ?
C9 C10 C14 120.5(5) . . ?
C13 C11 C6 114.4(6) . . ?
C13 C11 C12 111.1(6) . . ?
C6 C11 C12 109.9(6) . . ?
C13 C11 H11 107.0 . . ?
C6 C11 H11 107.0 . . ?
C12 C11 H11 107.0 . . ?
C11 C12 H12A 109.5 . . ?
C11 C12 H12B 109.5 . . ?
H12A C12 H12B 109.5 . . ?
C11 C12 H12C 109.5 . . ?
H12A C12 H12C 109.5 . . ?
H12B C12 H12C 109.5 . . ?
C11 C13 H13A 109.5 . . ?
C11 C13 H13B 109.5 . . ?
H13A C13 H13B 109.5 . . ?
C11 C13 H13C 109.5 . . ?
H13A C13 H13C 109.5 . . ?
H13B C13 H13C 109.5 . . ?
C10 C14 C15 114.8(7) . . ?
C10 C14 C16 109.4(6) . . ?
C15 C14 C16 110.0(6) . . ?
C10 C14 H14 107.5 . . ?
C15 C14 H14 107.5 . . ?
C16 C14 H14 107.5 . . ?
C14 C15 H15A 109.5 . . ?
C14 C15 H15B 109.5 . . ?
H15A C15 H15B 109.5 . . ?
C14 C15 H15C 109.5 . . ?
H15A C15 H15C 109.5 . . ?
H15B C15 H15C 109.5 . . ?
C14 C16 H16A 109.5 . . ?
C14 C16 H16B 109.5 . . ?
H16A C16 H16B 109.5 . . ?
C14 C16 H16C 109.5 . . ?
H16A C16 H16C 109.5 . . ?
H16B C16 H16C 109.5 . . ?

loop_
_geom_bond_atom_site_label_1
_geom_bond_atom_site_label_2
_geom_bond_distance
_geom_bond_site_symmetry_2
_geom_bond_publ_flag
Fe1A C3A 1.789(8) 7_575 ?
Fe1A C3A 1.789(8) . ?
Fe1A C2A 1.792(8) . ?
Fe1A C1A 1.792(8) . ?
Fe1A P1A 2.182(3) . ?
C1A O1A 1.121(9) . ?
C2A O2A 1.109(10) . ?
C3A O3A 1.116(9) . ?
P1A N1 1.725(5) . ?
P1A N1 1.725(5) 7_575 ?
P1A H1A 1.221(9) . ?
Fe1B C3B 1.787(9) 7_575 ?
Fe1B C3B 1.787(9) . ?
Fe1B C2B 1.792(9) . ?
Fe1B C1B 1.794(9) . ?
Fe1B P1B 2.172(7) . ?
C1B O1B 1.107(10) . ?
C2B O2B 1.113(10) . ?
C3B O3B 1.111(10) . ?
P1B N1 1.653(5) . ?
P1B N1 1.653(5) 7_575 ?
P1B H1B 1.285(9) . ?
N1 C4 1.396(7) . ?
N1 C5 1.450(6) . ?
C4 C4 1.329(11) 7_575 ?
C4 H4 0.9500 . ?
C5 C6 1.390(7) . ?
C5 C10 1.397(7) . ?
C6 C7 1.399(8) . ?
C6 C11 1.516(8) . ?
C7 C8 1.372(9) . ?
C7 H7 0.9500 . ?
C8 C9 1.355(9) . ?
C8 H8 0.9500 . ?
C9 C10 1.405(8) . ?
C9 H9 0.9500 . ?
C10 C14 1.503(8) . ?
C11 C13 1.504(9) . ?
C11 C12 1.546(10) . ?
C11 H11 1.0000 . ?
C12 H12A 0.9800 . ?
C12 H12B 0.9800 . ?
C12 H12C 0.9800 . ?
C13 H13A 0.9800 . ?
C13 H13B 0.9800 . ?
C13 H13C 0.9800 . ?
C14 C15 1.504(10) . ?
C14 C16 1.521(11) . ?
C14 H14 1.0000 . ?
C15 H15A 0.9800 . ?
C15 H15B 0.9800 . ?
C15 H15C 0.9800 . ?
C16 H16A 0.9800 . ?
C16 H16B 0.9800 . ?
C16 H16C 0.9800 . ?

loop_
_geom_torsion_atom_site_label_1
_geom_torsion_atom_site_label_2
_geom_torsion_atom_site_label_3
_geom_torsion_atom_site_label_4
_geom_torsion
_geom_torsion_site_symmetry_1
_geom_torsion_site_symmetry_2
_geom_torsion_site_symmetry_3
_geom_torsion_site_symmetry_4
_geom_torsion_publ_flag
C3A Fe1A P1A N1 -176.7(4) 7_575 . . . ?
C3A Fe1A P1A N1 68.2(4) . . . . ?
C1A Fe1A P1A N1 -54.2(2) . . . . ?
C3A Fe1A P1A N1 -68.2(4) 7_575 . . 7_575 ?
C3A Fe1A P1A N1 176.7(4) . . . 7_575 ?
C1A Fe1A P1A N1 54.2(2) . . . 7_575 ?
C3B Fe1B P1B N1 147.0(7) 7_575 . . . ?
C3B Fe1B P1B N1 -30.2(8) . . . . ?
C2B Fe1B P1B N1 -121.6(3) . . . . ?
C1B Fe1B P1B N1 58.4(3) . . . . ?
C3B Fe1B P1B N1 30.2(8) 7_575 . . 7_575 ?
C3B Fe1B P1B N1 -147.0(7) . . . 7_575 ?
C2B Fe1B P1B N1 121.6(3) . . . 7_575 ?
C1B Fe1B P1B N1 -58.4(3) . . . 7_575 ?
N1 P1B N1 C4 -31.9(5) 7_575 . . . ?
Fe1B P1B N1 C4 -161.8(4) . . . . ?
N1 P1B N1 C5 151.2(4) 7_575 . . . ?
Fe1B P1B N1 C5 21.4(7) . . . . ?
N1 P1A N1 C4 2.4(5) 7_575 . . . ?
Fe1A P1A N1 C4 127.4(3) . . . . ?
N1 P1A N1 C5 160.9(3) 7_575 . . . ?
Fe1A P1A N1 C5 -74.1(4) . . . . ?
C5 N1 C4 C4 -159.7(4) . . . 7_575 ?
P1B N1 C4 C4 23.1(3) . . . 7_575 ?
P1A N1 C4 C4 -1.9(4) . . . 7_575 ?
C4 N1 C5 C6 68.5(7) . . . . ?
P1B N1 C5 C6 -115.1(6) . . . . ?
P1A N1 C5 C6 -87.6(5) . . . . ?
C4 N1 C5 C10 -110.8(6) . . . . ?
P1B N1 C5 C10 65.6(7) . . . . ?
P1A N1 C5 C10 93.1(5) . . . . ?
C10 C5 C6 C7 -4.7(8) . . . . ?
N1 C5 C6 C7 176.0(5) . . . . ?
C10 C5 C6 C11 173.1(6) . . . . ?
N1 C5 C6 C11 -6.2(8) . . . . ?
C5 C6 C7 C8 0.9(9) . . . . ?
C11 C6 C7 C8 -177.0(6) . . . . ?
C6 C7 C8 C9 2.0(10) . . . . ?
C7 C8 C9 C10 -1.1(10) . . . . ?
C6 C5 C10 C9 5.5(8) . . . . ?
N1 C5 C10 C9 -175.2(5) . . . . ?
C6 C5 C10 C14 -170.2(6) . . . . ?
N1 C5 C10 C14 9.1(8) . . . . ?
C8 C9 C10 C5 -2.5(9) . . . . ?
C8 C9 C10 C14 173.2(6) . . . . ?
C5 C6 C11 C13 133.4(6) . . . . ?
C7 C6 C11 C13 -48.8(8) . . . . ?
C5 C6 C11 C12 -100.8(7) . . . . ?
C7 C6 C11 C12 77.0(7) . . . . ?
C5 C10 C14 C15 -147.4(6) . . . . ?
C9 C10 C14 C15 37.1(9) . . . . ?
C5 C10 C14 C16 88.4(7) . . . . ?
C9 C10 C14 C16 -87.1(8) . . . . ?
